data_6000713
loop_
_publ_author_name
'Benardrocherulle, P.'
'Louer, M.'
'Louer, D.'
'Dacheux, N.'
'Brandel, V.'
'Genet, M.'

_publ_section_title
;
 Structure determination of uranium halogenide phosphates UXPO4 .2H(2)O (X
 = Cl, Br) from powder diffraction data
;
_journal_name_full 'Journal of Solid State Chemistry'
_journal_page_first 315
_journal_page_last 322
_journal_paper_doi 10.1006/jssc.1997.7466
_journal_volume 132
_journal_year 1997
_chemical_formula_sum 'Br H4 O6 P U'
_space_group_IT_number 87
_space_group_name_Hall '-I 4'
_space_group_name_H-M_alt 'I 4/m'
_cell_angle_alpha 90.000
_cell_angle_beta 90.000
_cell_angle_gamma 90.000
_cell_formula_units_Z 8
_cell_length_a 14.7480(7)
_cell_length_b 14.7480(7)
_cell_length_c 6.6810(4)
_cell_volume 1453.14
_diffrn_radiation_wavelength 1.5406
_diffrn_reflns_number 761
_pd_meas_2theta_range_inc 0.02
_pd_meas_2theta_range_max 140
_pd_meas_2theta_range_min 10
_pd_proc_ls_prof_R_factor 0.084
_pd_proc_ls_prof_wR_factor 0.119
_refine_ls_number_parameters 38
_refine_ls_number_reflns 760
_cod_database_code 6000713

loop_
_space_group_symop_operation_xyz
x,y,z
-y,x,z
-x,-y,z
y,-x,z
-x,-y,-z
y,-x,-z
x,y,-z
-y,x,-z
x+1/2,y+1/2,z+1/2
-y+1/2,x+1/2,z+1/2
-x+1/2,-y+1/2,z+1/2
y+1/2,-x+1/2,z+1/2
-x+1/2,-y+1/2,-z+1/2
y+1/2,-x+1/2,-z+1/2
x+1/2,y+1/2,-z+1/2
-y+1/2,x+1/2,-z+1/2

loop_
_atom_site_label
_atom_site_fract_x
_atom_site_fract_y
_atom_site_fract_z
_atom_site_B_iso_or_equiv
_atom_site_occupancy
_atom_site_attached_hydrogens
_atom_site_type_symbol
U 0.38869(9) 0.21647(9) 0 1.18(3) 1 0 U
P 0.6387(6) 0.1807(6) 0 1.1(2) 1 0 P
Br 0.4616(5) 0.3602(4) 0.2681(7) 2.0(1) 0.5 0 Br
O1 0.3721(9) 0.164(1) 0.307(2) 2.3(3) 1 0 O
O2 0.535(1) 0.178(2) 0 2.3(3) 1 0 O
O3 0.276(2) 0.319(1) 0 2.3(3) 1 0 O
Ow1 0.243(2) 0.118(2) 0 3.5(2) 1 2 O
Ow2 0.409(2) 0.038(2) 0 3.5(5) 1 2 O
